data_7714049
loop_
_publ_author_name
'Lips, Felicitas'
'Helmer, Joschua'
'Hepp, Alexander'
'Berger, Raphael J. F.'

_publ_section_title
;
 Synthesis and Functionalization of the Six-Vertex Anionic
 Amido-Substituted Silicon Cluster [Si6{N(SiMe3)Ph}5]&#x2212;
;
_journal_name_full 'Dalton Transactions'
_journal_paper_doi 10.1039/D2DT03952D
_journal_year 2023
_chemical_formula_sum 'C45 H70 K N5 Si11'
_chemical_formula_weight 1029.15
_space_group_crystal_system monoclinic
_space_group_IT_number 14
_space_group_name_Hall '-P 2yn'
_space_group_name_H-M_alt 'P 1 21/n 1'
_atom_sites_solution_hydrogens geom
_audit_creation_method SHELXL-2016/6
_audit_update_record
;
2022-02-23 deposited with the CCDC.	2023-09-25 downloaded from the CCDC.
;
_cell_angle_alpha 90
_cell_angle_beta 100.860(2)
_cell_angle_gamma 90
_cell_formula_units_Z 4
_cell_length_a 15.5664(5)
_cell_length_b 18.7250(6)
_cell_length_c 19.2084(6)
_cell_measurement_reflns_used 9920
_cell_measurement_temperature 100(2)
_cell_measurement_theta_max 27.30
_cell_measurement_theta_min 2.42
_cell_volume 5498.6(3)
_computing_cell_refinement 'Bruker SAINT'
_computing_data_collection 'Bruker APEX2'
_computing_data_reduction 'Bruker SAINT'
_computing_molecular_graphics 'Bruker SHELXTL'
_computing_publication_material 'Bruker SHELXTL'
_computing_structure_refinement 'SHELXL-2016/6 (Sheldrick, 2016)'
_computing_structure_solution 'SHELXT 2014/5 (Sheldrick, 2014)'
_diffrn_ambient_temperature 100(2)
_diffrn_measured_fraction_theta_full 0.999
_diffrn_measured_fraction_theta_max 0.992
_diffrn_measurement_device_type 'Bruker APEX-II CCD'
_diffrn_measurement_method '\f and \w scans'
_diffrn_radiation_type MoK\a
_diffrn_radiation_wavelength 0.71073
_diffrn_reflns_av_R_equivalents 0.0695
_diffrn_reflns_av_unetI/netI 0.0508
_diffrn_reflns_Laue_measured_fraction_full 0.999
_diffrn_reflns_Laue_measured_fraction_max 0.992
_diffrn_reflns_limit_h_max 20
_diffrn_reflns_limit_h_min -20
_diffrn_reflns_limit_k_max 23
_diffrn_reflns_limit_k_min -24
_diffrn_reflns_limit_l_max 24
_diffrn_reflns_limit_l_min -24
_diffrn_reflns_number 61109
_diffrn_reflns_point_group_measured_fraction_full 0.999
_diffrn_reflns_point_group_measured_fraction_max 0.992
_diffrn_reflns_theta_full 25.242
_diffrn_reflns_theta_max 27.324
_diffrn_reflns_theta_min 1.532
_exptl_absorpt_coefficient_mu 0.372
_exptl_absorpt_correction_T_max 0.7455
_exptl_absorpt_correction_T_min 0.4639
_exptl_absorpt_correction_type multi-scan
_exptl_absorpt_process_details SADABS
_exptl_crystal_colour yellow
_exptl_crystal_density_diffrn 1.243
_exptl_crystal_description plate
_exptl_crystal_F_000 2192
_exptl_crystal_size_max 0.404
_exptl_crystal_size_mid 0.358
_exptl_crystal_size_min 0.204
_refine_diff_density_max 0.753
_refine_diff_density_min -0.302
_refine_diff_density_rms 0.103
_refine_ls_extinction_method none
_refine_ls_goodness_of_fit_ref 1.060
_refine_ls_hydrogen_treatment constr
_refine_ls_matrix_type full
_refine_ls_number_parameters 599
_refine_ls_number_reflns 12327
_refine_ls_number_restraints 0
_refine_ls_restrained_S_all 1.060
_refine_ls_R_factor_all 0.0807
_refine_ls_R_factor_gt 0.0567
_refine_ls_shift/su_max 0.000
_refine_ls_shift/su_mean 0.000
_refine_ls_structure_factor_coef Fsqd
_refine_ls_weighting_details 'w=1/[\s^2^(Fo^2^)+(0.0833P)^2^+3.9148P] where P=(Fo^2^+2Fc^2^)/3'
_refine_ls_weighting_scheme calc
_refine_ls_wR_factor_gt 0.1439
_refine_ls_wR_factor_ref 0.1621
_reflns_Friedel_coverage 0.000
_reflns_number_gt 9063
_reflns_number_total 12327
_reflns_threshold_expression 'I > 2\s(I)'
_cod_data_source_file d2dt03952d2.cif
_cod_data_source_block jh050321m1_a
_cod_original_sg_symbol_H-M 'P 21/n'
_cod_database_code 7714049
_shelx_shelxl_version_number 2016/6
_shelx_space_group_comment
;
The symmetry employed for this shelxl refinement is uniquely defined
by the following loop, which should always be used as a source of
symmetry information in preference to the above space-group names.
They are only intended as comments.
;

loop_
_space_group_symop_operation_xyz
'x, y, z'
'-x+1/2, y+1/2, -z+1/2'
'-x, -y, -z'
'x-1/2, -y-1/2, z-1/2'

loop_
_atom_site_label
_atom_site_type_symbol
_atom_site_fract_x
_atom_site_fract_y
_atom_site_fract_z
_atom_site_U_iso_or_equiv
_atom_site_adp_type
_atom_site_occupancy
_atom_site_site_symmetry_order
_atom_site_calc_flag
_atom_site_refinement_flags_posn
_atom_site_refinement_flags_adp
_atom_site_refinement_flags_occupancy
_atom_site_disorder_assembly
_atom_site_disorder_group
K1 K 0.500000 0.500000 0.000000 0.0506(3) Uani 1 2 d S . P . .
K2 K 0.52083(10) 0.47222(9) 0.49174(7) 0.0403(3) Uani 0.5 1 d . . P B .
Si1 Si 0.46860(5) 0.57428(5) 0.34205(4) 0.0303(2) Uani 1 1 d . . . . .
Si2 Si 0.36990(5) 0.55993(4) 0.23923(4) 0.02593(18) Uani 1 1 d . . . . .
Si3 Si 0.45434(5) 0.55244(5) 0.15393(4) 0.02609(18) Uani 1 1 d . . . . .
Si4 Si 0.51411(5) 0.63812(4) 0.24582(4) 0.02529(18) Uani 1 1 d . . . . .
Si5 Si 0.64897(5) 0.57400(4) 0.25920(4) 0.02228(17) Uani 1 1 d . . . . .
Si6 Si 0.52925(5) 0.49816(4) 0.26190(4) 0.02456(17) Uani 1 1 d . . . . .
Si7 Si 0.18033(5) 0.55820(5) 0.14803(4) 0.02796(18) Uani 1 1 d . . . . .
Si8 Si 0.43875(6) 0.77783(5) 0.16141(5) 0.0370(2) Uani 1 1 d . . . . .
Si9 Si 0.72269(5) 0.64445(4) 0.13847(4) 0.02621(18) Uani 1 1 d . . . . .
Si10 Si 0.84620(5) 0.57544(5) 0.35273(4) 0.02651(18) Uani 1 1 d . . . . .
Si11 Si 0.46584(6) 0.34336(5) 0.22296(5) 0.0345(2) Uani 1 1 d . . . . .
N1 N 0.25638(15) 0.56272(13) 0.22860(12) 0.0253(5) Uani 1 1 d . . . . .
N2 N 0.49080(16) 0.72971(14) 0.23542(12) 0.0291(5) Uani 1 1 d . . . . .
N3 N 0.69947(15) 0.56709(12) 0.18363(11) 0.0231(5) Uani 1 1 d . . . . .
N4 N 0.73219(14) 0.58591(13) 0.33377(11) 0.0229(5) Uani 1 1 d . . . . .
N5 N 0.52923(15) 0.40550(14) 0.27719(12) 0.0276(5) Uani 1 1 d . . . . .
C1 C 0.22060(18) 0.57590(16) 0.29069(14) 0.0271(6) Uani 1 1 d . . . . .
C2 C 0.1959(2) 0.51905(19) 0.32855(16) 0.0373(7) Uani 1 1 d . . . . .
H2 H 0.205637 0.471523 0.314565 0.045 Uiso 1 1 calc R U . . .
C3 C 0.1570(2) 0.5310(2) 0.38669(18) 0.0457(9) Uani 1 1 d . . . . .
H3 H 0.140083 0.491473 0.412064 0.055 Uiso 1 1 calc R U . . .
C4 C 0.1429(2) 0.5981(2) 0.40779(17) 0.0464(9) Uani 1 1 d . . . . .
H4 H 0.115423 0.605784 0.447334 0.056 Uiso 1 1 calc R U . . .
C5 C 0.1688(2) 0.6556(2) 0.37121(18) 0.0475(9) Uani 1 1 d . . . . .
H5 H 0.159755 0.702899 0.386172 0.057 Uiso 1 1 calc R U . . .
C6 C 0.2076(2) 0.64442(19) 0.31313(16) 0.0373(7) Uani 1 1 d . . . . .
H6 H 0.225486 0.684097 0.288509 0.045 Uiso 1 1 calc R U . . .
C7 C 0.2127(2) 0.48650(19) 0.09099(16) 0.0386(7) Uani 1 1 d . . . . .
H7A H 0.274134 0.492907 0.087057 0.058 Uiso 1 1 calc R U . . .
H7B H 0.175796 0.489032 0.043731 0.058 Uiso 1 1 calc R U . . .
H7C H 0.205376 0.439805 0.112155 0.058 Uiso 1 1 calc R U . . .
C8 C 0.1732(3) 0.6464(2) 0.10296(19) 0.0507(10) Uani 1 1 d . . . . .
H8A H 0.155414 0.682823 0.134042 0.076 Uiso 1 1 calc R U . . .
H8B H 0.129971 0.643984 0.058759 0.076 Uiso 1 1 calc R U . . .
H8C H 0.230470 0.658944 0.092295 0.076 Uiso 1 1 calc R U . . .
C9 C 0.0708(2) 0.5374(2) 0.16681(18) 0.0443(8) Uani 1 1 d . . . . .
H9A H 0.072518 0.491187 0.190918 0.066 Uiso 1 1 calc R U . . .
H9B H 0.028237 0.535424 0.122192 0.066 Uiso 1 1 calc R U . . .
H9C H 0.053502 0.574693 0.197264 0.066 Uiso 1 1 calc R U . . .
C10 C 0.4974(2) 0.77267(17) 0.29903(15) 0.0330(7) Uani 1 1 d . . . . .
C11 C 0.5602(2) 0.82545(18) 0.31380(18) 0.0390(7) Uani 1 1 d . . . . .
H11 H 0.602313 0.830884 0.284281 0.047 Uiso 1 1 calc R U . . .
C12 C 0.5622(3) 0.8703(2) 0.3710(2) 0.0492(9) Uani 1 1 d . . . . .
H12 H 0.604902 0.907116 0.380151 0.059 Uiso 1 1 calc R U . . .
C13 C 0.5025(3) 0.8620(2) 0.4150(2) 0.0535(10) Uani 1 1 d . . . . .
H13 H 0.503991 0.893027 0.454279 0.064 Uiso 1 1 calc R U . . .
C14 C 0.4413(3) 0.8091(2) 0.40208(19) 0.0510(10) Uani 1 1 d . . . . .
H14 H 0.400791 0.802826 0.432913 0.061 Uiso 1 1 calc R U . . .
C15 C 0.4381(2) 0.7643(2) 0.34387(17) 0.0432(8) Uani 1 1 d . . . . .
H15 H 0.394987 0.727873 0.334807 0.052 Uiso 1 1 calc R U . . .
C16 C 0.4031(2) 0.7235(2) 0.08069(17) 0.0438(8) Uani 1 1 d . . . . .
H16A H 0.453853 0.711598 0.059557 0.066 Uiso 1 1 calc R U . . .
H16B H 0.360724 0.750607 0.046532 0.066 Uiso 1 1 calc R U . . .
H16C H 0.375678 0.679350 0.093249 0.066 Uiso 1 1 calc R U . . .
C17 C 0.3385(3) 0.8183(3) 0.1834(2) 0.0681(14) Uani 1 1 d . . . . .
H17A H 0.302225 0.780797 0.198736 0.102 Uiso 1 1 calc R U . . .
H17B H 0.305446 0.842244 0.141379 0.102 Uiso 1 1 calc R U . . .
H17C H 0.354725 0.853143 0.221636 0.102 Uiso 1 1 calc R U . . .
C18 C 0.5110(4) 0.8487(3) 0.1373(3) 0.0822(17) Uani 1 1 d . . . . .
H18A H 0.523203 0.883888 0.175659 0.123 Uiso 1 1 calc R U . . .
H18B H 0.482014 0.872332 0.093609 0.123 Uiso 1 1 calc R U . . .
H18C H 0.566078 0.827399 0.129818 0.123 Uiso 1 1 calc R U . . .
C19 C 0.70351(17) 0.49912(15) 0.15303(14) 0.0245(6) Uani 1 1 d . . . . .
C20 C 0.69644(18) 0.48925(16) 0.07993(14) 0.0278(6) Uani 1 1 d . . . . .
H20 H 0.691192 0.529649 0.049512 0.033 Uiso 1 1 calc R U . . .
C21 C 0.6970(2) 0.42123(17) 0.05130(16) 0.0332(7) Uani 1 1 d . . . . .
H21 H 0.692586 0.415885 0.001572 0.040 Uiso 1 1 calc R U . . .
C22 C 0.7037(2) 0.36148(18) 0.09350(17) 0.0361(7) Uani 1 1 d . . . . .
H22 H 0.701922 0.315010 0.073421 0.043 Uiso 1 1 calc R U . . .
C23 C 0.7133(2) 0.37076(17) 0.16600(17) 0.0351(7) Uani 1 1 d . . . . .
H23 H 0.719382 0.330082 0.196078 0.042 Uiso 1 1 calc R U . . .
C24 C 0.71408(19) 0.43817(16) 0.19546(15) 0.0296(6) Uani 1 1 d . . . . .
H24 H 0.721983 0.443044 0.245494 0.036 Uiso 1 1 calc R U . . .
C25 C 0.6333(2) 0.66697(19) 0.06281(16) 0.0393(8) Uani 1 1 d . . . . .
H25A H 0.641932 0.640571 0.020600 0.059 Uiso 1 1 calc R U . . .
H25B H 0.634154 0.718367 0.053346 0.059 Uiso 1 1 calc R U . . .
H25C H 0.576850 0.653819 0.074627 0.059 Uiso 1 1 calc R U . . .
C26 C 0.8255(2) 0.63561(19) 0.10244(17) 0.0389(7) Uani 1 1 d . . . . .
H26A H 0.875826 0.646820 0.139740 0.058 Uiso 1 1 calc R U . . .
H26B H 0.823794 0.668788 0.062746 0.058 Uiso 1 1 calc R U . . .
H26C H 0.830738 0.586578 0.085900 0.058 Uiso 1 1 calc R U . . .
C27 C 0.7315(2) 0.71946(16) 0.20217(15) 0.0318(6) Uani 1 1 d . . . . .
H27A H 0.674051 0.728892 0.214044 0.048 Uiso 1 1 calc R U . . .
H27B H 0.752018 0.762230 0.180842 0.048 Uiso 1 1 calc R U . . .
H27C H 0.773166 0.706965 0.245353 0.048 Uiso 1 1 calc R U . . .
C28 C 0.70201(17) 0.61132(16) 0.39591(13) 0.0242(6) Uani 1 1 d . . . . .
C29 C 0.69751(19) 0.56644(17) 0.45224(15) 0.0313(6) Uani 1 1 d . . . . .
H29 H 0.707704 0.516703 0.448350 0.038 Uiso 1 1 calc R U . . .
C30 C 0.6779(2) 0.5943(2) 0.51499(15) 0.0366(7) Uani 1 1 d . . . . .
H30 H 0.676580 0.563776 0.554248 0.044 Uiso 1 1 calc R U . . .
C31 C 0.6606(2) 0.6659(2) 0.51984(16) 0.0379(8) Uani 1 1 d . . . . .
H31 H 0.648386 0.684928 0.562762 0.046 Uiso 1 1 calc R U . . .
C32 C 0.6610(2) 0.70961(19) 0.46311(16) 0.0363(7) Uani 1 1 d . . . . .
H32 H 0.646382 0.758656 0.465952 0.044 Uiso 1 1 calc R U . . .
C33 C 0.68245(18) 0.68289(17) 0.40140(15) 0.0295(6) Uani 1 1 d . . . . .
H33 H 0.683757 0.713963 0.362525 0.035 Uiso 1 1 calc R U . . .
C34 C 0.8952(2) 0.5556(2) 0.27542(16) 0.0402(8) Uani 1 1 d . . . . .
H34A H 0.867955 0.512690 0.251725 0.060 Uiso 1 1 calc R U . . .
H34B H 0.958110 0.547559 0.290737 0.060 Uiso 1 1 calc R U . . .
H34C H 0.885694 0.596012 0.242417 0.060 Uiso 1 1 calc R U . . .
C35 C 0.8799(2) 0.5028(2) 0.4179(2) 0.0562(11) Uani 1 1 d . . . . .
H35A H 0.865362 0.516148 0.463655 0.084 Uiso 1 1 calc R U . . .
H35B H 0.943096 0.495060 0.423648 0.084 Uiso 1 1 calc R U . . .
H35C H 0.848958 0.458684 0.400877 0.084 Uiso 1 1 calc R U . . .
C36 C 0.8951(2) 0.6590(2) 0.3962(2) 0.0552(11) Uani 1 1 d . . . . .
H36A H 0.875317 0.700020 0.365635 0.083 Uiso 1 1 calc R U . . .
H36B H 0.959072 0.655842 0.403783 0.083 Uiso 1 1 calc R U . . .
H36C H 0.876729 0.665053 0.441864 0.083 Uiso 1 1 calc R U . . .
C37 C 0.5663(2) 0.38390(18) 0.34789(15) 0.0333(7) Uani 1 1 d . . . . .
C38 C 0.6528(2) 0.3866(2) 0.37368(18) 0.0458(9) Uani 1 1 d . . . . .
H38 H 0.690519 0.403972 0.343986 0.055 Uiso 1 1 calc R U . . .
C39 C 0.6888(2) 0.3651(2) 0.44156(18) 0.0455(9) Uani 1 1 d . . . . .
H39 H 0.750283 0.368377 0.457277 0.055 Uiso 1 1 calc R U . . .
C40 C 0.6399(3) 0.3400(3) 0.48538(19) 0.0604(12) Uani 1 1 d . . . . .
H40 H 0.658512 0.341220 0.535390 0.072 Uiso 1 1 calc R U . A 1
C41 C 0.5517(5) 0.3091(5) 0.4505(4) 0.043(2) Uani 0.505(9) 1 d . . P B 1
H41 H 0.522801 0.274116 0.473525 0.052 Uiso 0.505(9) 1 calc R U P B 1
C42 C 0.5162(4) 0.3342(5) 0.3844(4) 0.038(2) Uani 0.505(9) 1 d . . P B 1
H42 H 0.459276 0.319558 0.361982 0.045 Uiso 0.505(9) 1 calc R U P B 1
C41A C 0.5553(4) 0.3645(4) 0.4703(3) 0.037(2) Uani 0.495(9) 1 d . . P B 2
H41A H 0.522289 0.367439 0.507103 0.044 Uiso 0.495(9) 1 calc R U P B 2
C42A C 0.5173(4) 0.3850(4) 0.4020(3) 0.0310(18) Uani 0.495(9) 1 d . . P B 2
H42A H 0.457904 0.399740 0.391928 0.037 Uiso 0.495(9) 1 calc R U P B 2
C43 C 0.5091(3) 0.2528(2) 0.2498(3) 0.0640(12) Uani 1 1 d . . . . .
H43A H 0.572496 0.252031 0.251907 0.096 Uiso 1 1 calc R U . . .
H43B H 0.481142 0.217563 0.215025 0.096 Uiso 1 1 calc R U . . .
H43C H 0.496455 0.241031 0.296543 0.096 Uiso 1 1 calc R U . . .
C44 C 0.3484(2) 0.3484(2) 0.2306(2) 0.0539(10) Uani 1 1 d . . . . .
H44A H 0.341365 0.329888 0.276921 0.081 Uiso 1 1 calc R U . . .
H44B H 0.313329 0.319696 0.192987 0.081 Uiso 1 1 calc R U . . .
H44C H 0.328867 0.398184 0.225923 0.081 Uiso 1 1 calc R U . . .
C45 C 0.4727(2) 0.3595(2) 0.12878(18) 0.0454(9) Uani 1 1 d . . . . .
H45A H 0.435583 0.400301 0.110750 0.068 Uiso 1 1 calc R U . . .
H45B H 0.452638 0.316988 0.100672 0.068 Uiso 1 1 calc R U . . .
H45C H 0.533410 0.369889 0.125222 0.068 Uiso 1 1 calc R U . . .

loop_
_atom_site_aniso_label
_atom_site_aniso_U_11
_atom_site_aniso_U_22
_atom_site_aniso_U_33
_atom_site_aniso_U_23
_atom_site_aniso_U_13
_atom_site_aniso_U_12
K1 0.0343(5) 0.0860(9) 0.0321(5) -0.0165(5) 0.0080(4) -0.0025(6)
K2 0.0422(8) 0.0533(9) 0.0241(6) 0.0061(6) 0.0029(5) -0.0064(7)
Si1 0.0237(4) 0.0467(5) 0.0207(4) -0.0005(3) 0.0046(3) 0.0009(4)
Si2 0.0207(4) 0.0359(4) 0.0208(4) 0.0003(3) 0.0028(3) -0.0002(3)
Si3 0.0220(4) 0.0359(4) 0.0196(4) 0.0000(3) 0.0020(3) -0.0009(3)
Si4 0.0201(4) 0.0337(4) 0.0213(4) -0.0018(3) 0.0022(3) 0.0013(3)
Si5 0.0193(4) 0.0296(4) 0.0174(3) -0.0012(3) 0.0023(3) 0.0001(3)
Si6 0.0208(4) 0.0331(4) 0.0195(3) 0.0011(3) 0.0028(3) -0.0020(3)
Si7 0.0225(4) 0.0371(5) 0.0230(4) 0.0013(3) 0.0010(3) -0.0025(3)
Si8 0.0412(5) 0.0337(5) 0.0319(5) 0.0015(4) -0.0040(4) 0.0022(4)
Si9 0.0263(4) 0.0302(4) 0.0217(4) -0.0006(3) 0.0038(3) -0.0022(3)
Si10 0.0205(4) 0.0360(4) 0.0220(4) -0.0026(3) 0.0014(3) 0.0034(3)
Si11 0.0246(4) 0.0309(5) 0.0441(5) 0.0063(4) -0.0031(4) -0.0024(4)
N1 0.0239(12) 0.0304(13) 0.0216(11) 0.0006(9) 0.0041(9) -0.0005(10)
N2 0.0269(12) 0.0327(13) 0.0263(12) -0.0034(10) 0.0015(9) 0.0027(11)
N3 0.0214(11) 0.0289(12) 0.0193(11) -0.0009(9) 0.0047(9) -0.0021(10)
N4 0.0204(11) 0.0292(12) 0.0188(11) -0.0029(9) 0.0029(8) 0.0003(10)
N5 0.0233(12) 0.0363(14) 0.0226(11) 0.0034(10) 0.0031(9) 0.0005(11)
C1 0.0185(13) 0.0376(16) 0.0246(13) 0.0014(11) 0.0027(10) 0.0029(12)
C2 0.0335(17) 0.048(2) 0.0320(16) 0.0060(14) 0.0100(13) 0.0002(15)
C3 0.0345(18) 0.070(3) 0.0342(17) 0.0099(17) 0.0099(14) -0.0005(18)
C4 0.0252(16) 0.088(3) 0.0254(15) 0.0045(17) 0.0028(12) 0.0136(18)
C5 0.0395(19) 0.064(2) 0.0367(18) -0.0110(16) 0.0003(15) 0.0221(18)
C6 0.0334(17) 0.047(2) 0.0291(15) 0.0010(13) 0.0001(13) 0.0098(15)
C7 0.0310(17) 0.052(2) 0.0323(16) -0.0078(14) 0.0044(13) -0.0033(15)
C8 0.052(2) 0.052(2) 0.0402(19) 0.0167(16) -0.0124(16) -0.0047(18)
C9 0.0264(16) 0.065(2) 0.0399(18) -0.0067(16) 0.0014(13) -0.0025(16)
C10 0.0315(16) 0.0349(17) 0.0293(15) -0.0043(12) -0.0028(12) 0.0140(14)
C11 0.0341(17) 0.0371(18) 0.0408(18) -0.0050(14) -0.0055(14) 0.0077(15)
C12 0.050(2) 0.0366(19) 0.052(2) -0.0123(16) -0.0125(17) 0.0100(17)
C13 0.066(3) 0.044(2) 0.043(2) -0.0111(16) -0.0099(18) 0.026(2)
C14 0.056(2) 0.056(2) 0.0413(19) -0.0028(17) 0.0097(17) 0.024(2)
C15 0.0417(19) 0.051(2) 0.0357(17) -0.0051(15) 0.0053(14) 0.0094(17)
C16 0.046(2) 0.048(2) 0.0331(17) 0.0013(15) -0.0040(14) 0.0105(17)
C17 0.073(3) 0.077(3) 0.045(2) -0.014(2) -0.011(2) 0.044(3)
C18 0.095(4) 0.072(3) 0.066(3) 0.031(2) -0.021(3) -0.035(3)
C19 0.0195(13) 0.0312(15) 0.0218(13) -0.0030(11) 0.0015(10) -0.0038(11)
C20 0.0263(14) 0.0342(16) 0.0225(13) -0.0001(11) 0.0036(11) -0.0022(12)
C21 0.0345(16) 0.0400(18) 0.0249(14) -0.0045(12) 0.0048(12) 0.0015(14)
C22 0.0381(17) 0.0322(16) 0.0387(17) -0.0038(13) 0.0091(14) 0.0026(14)
C23 0.0364(17) 0.0329(17) 0.0367(16) 0.0056(13) 0.0084(13) 0.0027(14)
C24 0.0295(15) 0.0341(16) 0.0263(14) 0.0009(12) 0.0079(12) 0.0011(13)
C25 0.0448(19) 0.0421(19) 0.0286(16) 0.0029(13) 0.0004(13) 0.0012(16)
C26 0.0360(17) 0.050(2) 0.0326(16) -0.0004(14) 0.0106(13) -0.0067(15)
C27 0.0363(17) 0.0303(16) 0.0284(15) -0.0011(12) 0.0055(12) -0.0028(13)
C28 0.0166(12) 0.0342(16) 0.0195(12) -0.0032(11) -0.0021(10) 0.0003(11)
C29 0.0291(15) 0.0378(17) 0.0275(14) 0.0023(12) 0.0062(12) 0.0030(13)
C30 0.0296(16) 0.058(2) 0.0217(14) 0.0077(14) 0.0038(12) 0.0051(15)
C31 0.0281(16) 0.061(2) 0.0244(15) -0.0127(14) 0.0027(12) 0.0008(15)
C32 0.0315(16) 0.0407(18) 0.0356(17) -0.0125(14) 0.0036(13) 0.0027(14)
C33 0.0244(14) 0.0366(16) 0.0270(14) -0.0016(12) 0.0037(11) 0.0013(13)
C34 0.0230(15) 0.069(2) 0.0285(15) 0.0010(15) 0.0050(12) 0.0037(16)
C35 0.039(2) 0.085(3) 0.048(2) 0.029(2) 0.0157(16) 0.029(2)
C36 0.0254(17) 0.061(3) 0.074(3) -0.028(2) -0.0054(17) -0.0021(17)
C37 0.0294(16) 0.0448(19) 0.0259(14) 0.0076(13) 0.0058(12) 0.0078(14)
C38 0.0330(17) 0.065(2) 0.0371(18) 0.0210(16) -0.0002(14) -0.0145(17)
C39 0.0369(18) 0.055(2) 0.0382(18) 0.0154(16) -0.0093(14) -0.0070(17)
C40 0.042(2) 0.112(4) 0.0266(17) 0.022(2) 0.0050(15) 0.020(2)
C41 0.042(4) 0.052(5) 0.038(4) 0.018(3) 0.012(3) -0.001(3)
C42 0.028(3) 0.047(5) 0.038(4) 0.011(3) 0.007(3) -0.001(3)
C41A 0.036(4) 0.055(5) 0.020(3) -0.001(3) 0.008(2) -0.001(3)
C42A 0.026(3) 0.045(5) 0.021(3) 0.002(3) 0.002(2) 0.003(3)
C43 0.043(2) 0.037(2) 0.102(4) 0.015(2) -0.011(2) 0.0013(18)
C44 0.0293(18) 0.045(2) 0.085(3) 0.0193(19) 0.0044(18) -0.0034(16)
C45 0.047(2) 0.044(2) 0.0381(18) -0.0128(15) -0.0095(15) -0.0002(17)

loop_
_atom_type_symbol
_atom_type_description
_atom_type_scat_dispersion_real
_atom_type_scat_dispersion_imag
_atom_type_scat_source
C C 0.0033 0.0016 'International Tables Vol C Tables 4.2.6.8 and 6.1.1.4'
H H 0.0000 0.0000 'International Tables Vol C Tables 4.2.6.8 and 6.1.1.4'
N N 0.0061 0.0033 'International Tables Vol C Tables 4.2.6.8 and 6.1.1.4'
Si Si 0.0817 0.0704 'International Tables Vol C Tables 4.2.6.8 and 6.1.1.4'
K K 0.2009 0.2494 'International Tables Vol C Tables 4.2.6.8 and 6.1.1.4'

loop_
_geom_angle_atom_site_label_1
_geom_angle_atom_site_label_2
_geom_angle_atom_site_label_3
_geom_angle
_geom_angle_site_symmetry_1
_geom_angle_site_symmetry_3
_geom_angle_publ_flag
C20 K1 C20 180.0 3_665 . ?
C20 K1 Si3 86.33(5) 3_665 3_665 ?
C20 K1 Si3 93.67(5) . 3_665 ?
C20 K1 Si3 93.67(5) 3_665 . ?
C20 K1 Si3 86.33(5) . . ?
Si3 K1 Si3 180.0 3_665 . ?
C20 K1 C21 24.22(7) 3_665 3_665 ?
C20 K1 C21 155.78(7) . 3_665 ?
Si3 K1 C21 101.79(5) 3_665 3_665 ?
Si3 K1 C21 78.20(5) . 3_665 ?
C20 K1 C21 155.78(7) 3_665 . ?
C20 K1 C21 24.22(7) . . ?
Si3 K1 C21 78.21(5) 3_665 . ?
Si3 K1 C21 101.79(5) . . ?
C21 K1 C21 180.0 3_665 . ?
K2 K2 C41A 162.8(2) 3_666 . ?
K2 K2 C42A 142.0(2) 3_666 . ?
C41A K2 C42A 35.4(2) . . ?
K2 K2 C40 167.96(16) 3_666 . ?
C41A K2 C40 21.9(2) . . ?
C42A K2 C40 49.76(17) . . ?
K2 K2 C41 158.1(2) 3_666 . ?
C40 K2 C41 27.81(15) . . ?
K2 K2 Si1 84.88(11) 3_666 3_666 ?
C40 K2 Si1 84.61(7) . 3_666 ?
C41 K2 Si1 90.30(12) . 3_666 ?
K2 K2 C42 145.96(19) 3_666 . ?
C40 K2 C42 45.12(14) . . ?
C41 K2 C42 24.24(16) . . ?
Si1 K2 C42 113.04(12) 3_666 . ?
K2 K2 C30 78.76(14) 3_666 3_666 ?
C40 K2 C30 104.95(11) . 3_666 ?
C41 K2 C30 79.34(14) . 3_666 ?
Si1 K2 C30 79.26(6) 3_666 3_666 ?
C42 K2 C30 76.76(13) . 3_666 ?
K2 K2 C30 78.69(14) 3_666 . ?
C41A K2 C30 118.0(2) . . ?
C42A K2 C30 119.28(17) . . ?
C40 K2 C30 97.16(11) . . ?
C41 K2 C30 123.20(14) . . ?
Si1 K2 C30 98.70(6) 3_666 . ?
C42 K2 C30 123.57(13) . . ?
C30 K2 C30 157.45(6) 3_666 . ?
K2 K2 C41A 10.73(16) 3_666 3_666 ?
C40 K2 C41A 163.13(15) . 3_666 ?
C41 K2 C41A 168.44(18) . 3_666 ?
Si1 K2 C41A 89.18(11) 3_666 3_666 ?
C42 K2 C41A 150.38(16) . 3_666 ?
C30 K2 C41A 89.21(14) 3_666 3_666 ?
C30 K2 C41A 68.26(13) . 3_666 ?
K2 K2 C37 141.06(14) 3_666 . ?
C41A K2 C37 44.84(17) . . ?
C42A K2 C37 19.04(17) . . ?
C40 K2 C37 50.58(9) . . ?
C41 K2 C37 43.56(12) . . ?
Si1 K2 C37 132.83(7) 3_666 . ?
C42 K2 C37 25.32(12) . . ?
C30 K2 C37 96.95(9) 3_666 . ?
C30 K2 C37 100.55(8) . . ?
C41A K2 C37 137.97(12) 3_666 . ?
K2 K2 Si1 72.94(11) 3_666 . ?
C41A K2 Si1 113.09(16) . . ?
C42A K2 Si1 78.73(17) . . ?
C40 K2 Si1 117.45(8) . . ?
C41 K2 Si1 110.29(12) . . ?
Si1 K2 Si1 157.82(5) 3_666 . ?
C42 K2 Si1 86.47(12) . . ?
C30 K2 Si1 96.03(7) 3_666 . ?
C30 K2 Si1 77.31(6) . . ?
C41A K2 Si1 68.98(10) 3_666 . ?
C37 K2 Si1 69.04(6) . . ?
Si2 Si1 Si6 70.05(3) . . ?
Si2 Si1 Si4 69.04(3) . . ?
Si6 Si1 Si4 66.33(3) . . ?
Si2 Si1 K2 135.54(5) . 3_666 ?
Si6 Si1 K2 120.59(5) . 3_666 ?
Si4 Si1 K2 155.05(5) . 3_666 ?
Si2 Si1 K2 132.65(5) . . ?
Si6 Si1 K2 98.42(4) . . ?
Si4 Si1 K2 149.52(4) . . ?
K2 Si1 K2 22.18(5) 3_666 . ?
N1 Si2 Si1 127.00(8) . . ?
N1 Si2 Si3 128.66(8) . . ?
Si1 Si2 Si3 104.08(4) . . ?
N1 Si2 Si4 144.78(9) . . ?
Si1 Si2 Si4 57.94(3) . . ?
Si3 Si2 Si4 58.36(3) . . ?
N1 Si2 Si6 156.08(9) . . ?
Si1 Si2 Si6 57.39(3) . . ?
Si3 Si2 Si6 56.96(3) . . ?
Si4 Si2 Si6 59.12(3) . . ?
Si2 Si3 Si6 70.08(3) . . ?
Si2 Si3 Si4 68.51(3) . . ?
Si6 Si3 Si4 66.21(3) . . ?
Si2 Si3 K1 154.72(4) . . ?
Si6 Si3 K1 119.54(3) . . ?
Si4 Si3 K1 136.38(3) . . ?
N2 Si4 Si5 131.39(9) . . ?
N2 Si4 Si1 119.07(9) . . ?
Si5 Si4 Si1 92.71(4) . . ?
N2 Si4 Si3 121.20(9) . . ?
Si5 Si4 Si3 87.42(4) . . ?
Si1 Si4 Si3 95.82(4) . . ?
N2 Si4 Si6 173.18(9) . . ?
Si5 Si4 Si6 55.41(3) . . ?
Si1 Si4 Si6 56.83(3) . . ?
Si3 Si4 Si6 56.32(3) . . ?
N2 Si4 Si2 112.16(9) . . ?
Si5 Si4 Si2 116.38(4) . . ?
Si1 Si4 Si2 53.02(3) . . ?
Si3 Si4 Si2 53.13(3) . . ?
Si6 Si4 Si2 61.08(3) . . ?
N4 Si5 N3 107.64(11) . . ?
N4 Si5 Si6 121.66(8) . . ?
N3 Si5 Si6 116.58(8) . . ?
N4 Si5 Si4 121.49(8) . . ?
N3 Si5 Si4 117.55(8) . . ?
Si6 Si5 Si4 67.79(3) . . ?
N5 Si6 Si5 128.63(9) . . ?
N5 Si6 Si3 123.05(9) . . ?
Si5 Si6 Si3 89.04(4) . . ?
N5 Si6 Si1 117.57(8) . . ?
Si5 Si6 Si1 93.68(4) . . ?
Si3 Si6 Si1 96.66(4) . . ?
N5 Si6 Si4 173.67(8) . . ?
Si5 Si6 Si4 56.79(3) . . ?
Si3 Si6 Si4 57.47(3) . . ?
Si1 Si6 Si4 56.84(3) . . ?
N5 Si6 Si2 114.88(8) . . ?
Si5 Si6 Si2 116.49(4) . . ?
Si3 Si6 Si2 52.96(3) . . ?
Si1 Si6 Si2 52.56(3) . . ?
Si4 Si6 Si2 59.80(3) . . ?
N1 Si7 C9 109.26(13) . . ?
N1 Si7 C8 109.72(14) . . ?
C9 Si7 C8 107.54(18) . . ?
N1 Si7 C7 109.83(13) . . ?
C9 Si7 C7 108.98(16) . . ?
C8 Si7 C7 111.45(18) . . ?
N2 Si8 C16 114.69(15) . . ?
N2 Si8 C17 107.86(16) . . ?
C16 Si8 C17 106.42(18) . . ?
N2 Si8 C18 111.23(17) . . ?
C16 Si8 C18 106.6(2) . . ?
C17 Si8 C18 109.9(3) . . ?
N3 Si9 C27 107.18(12) . . ?
N3 Si9 C25 112.24(14) . . ?
C27 Si9 C25 107.21(15) . . ?
N3 Si9 C26 112.31(14) . . ?
C27 Si9 C26 110.51(15) . . ?
C25 Si9 C26 107.29(15) . . ?
N4 Si10 C34 114.45(13) . . ?
N4 Si10 C35 111.59(15) . . ?
C34 Si10 C35 106.89(17) . . ?
N4 Si10 C36 108.11(14) . . ?
C34 Si10 C36 109.58(18) . . ?
C35 Si10 C36 105.9(2) . . ?
N5 Si11 C45 110.13(14) . . ?
N5 Si11 C43 108.00(16) . . ?
C45 Si11 C43 109.5(2) . . ?
N5 Si11 C44 111.92(17) . . ?
C45 Si11 C44 107.79(18) . . ?
C43 Si11 C44 109.46(18) . . ?
C1 N1 Si2 116.98(18) . . ?
C1 N1 Si7 115.95(18) . . ?
Si2 N1 Si7 126.86(13) . . ?
C10 N2 Si8 110.34(19) . . ?
C10 N2 Si4 117.7(2) . . ?
Si8 N2 Si4 130.54(14) . . ?
C19 N3 Si9 120.57(17) . . ?
C19 N3 Si5 117.85(18) . . ?
Si9 N3 Si5 120.32(13) . . ?
C28 N4 Si10 109.83(16) . . ?
C28 N4 Si5 114.30(17) . . ?
Si10 N4 Si5 135.86(13) . . ?
C37 N5 Si11 117.5(2) . . ?
C37 N5 Si6 115.1(2) . . ?
Si11 N5 Si6 125.28(14) . . ?
C6 C1 C2 118.6(3) . . ?
C6 C1 N1 121.6(3) . . ?
C2 C1 N1 119.7(3) . . ?
C1 C2 C3 120.4(3) . . ?
C4 C3 C2 120.8(3) . . ?
C3 C4 C5 119.4(3) . . ?
C6 C5 C4 120.3(4) . . ?
C1 C6 C5 120.3(3) . . ?
C11 C10 C15 118.8(3) . . ?
C11 C10 N2 120.3(3) . . ?
C15 C10 N2 120.8(3) . . ?
C12 C11 C10 120.6(4) . . ?
C13 C12 C11 120.1(4) . . ?
C14 C13 C12 120.0(3) . . ?
C13 C14 C15 120.1(4) . . ?
C10 C15 C14 120.3(4) . . ?
C24 C19 C20 117.2(3) . . ?
C24 C19 N3 120.4(2) . . ?
C20 C19 N3 122.5(3) . . ?
C21 C20 C19 120.9(3) . . ?
C21 C20 K1 86.76(18) . . ?
C19 C20 K1 111.42(18) . . ?
C22 C21 C20 121.3(3) . . ?
C22 C21 K1 119.5(2) . . ?
C20 C21 K1 69.02(17) . . ?
C21 C22 C23 118.2(3) . . ?
C24 C23 C22 121.2(3) . . ?
C23 C24 C19 121.1(3) . . ?
C29 C28 C33 119.0(3) . . ?
C29 C28 N4 121.3(3) . . ?
C33 C28 N4 119.6(2) . . ?
C28 C29 C30 119.9(3) . . ?
C28 C29 K2 129.76(19) . . ?
C30 C29 K2 72.00(19) . . ?
C31 C30 C29 120.0(3) . . ?
C31 C30 K2 100.1(2) . 3_666 ?
C29 C30 K2 100.3(2) . 3_666 ?
C31 C30 K2 122.2(2) . . ?
C29 C30 K2 84.3(2) . . ?
K2 C30 K2 22.55(6) 3_666 . ?
C32 C31 C30 120.1(3) . . ?
C31 C32 C33 120.3(3) . . ?
C28 C33 C32 120.5(3) . . ?
C38 C37 C42A 111.9(4) . . ?
C38 C37 N5 122.4(3) . . ?
C42A C37 N5 121.4(3) . . ?
C38 C37 C42 115.5(4) . . ?
N5 C37 C42 118.3(4) . . ?
C38 C37 K2 91.7(2) . . ?
C42A C37 K2 33.5(3) . . ?
N5 C37 K2 121.61(19) . . ?
C42 C37 K2 73.2(4) . . ?
C37 C38 C39 122.5(3) . . ?
C40 C39 C38 121.7(3) . . ?
C39 C40 C41A 113.1(4) . . ?
C39 C40 C41 115.7(4) . . ?
C39 C40 K2 99.3(3) . . ?
C41A C40 K2 35.6(4) . . ?
C41 C40 K2 80.0(4) . . ?
C42 C41 C40 116.7(6) . . ?
C42 C41 K2 81.3(5) . . ?
C40 C41 K2 72.2(4) . . ?
C41 C42 C37 120.0(6) . . ?
C41 C42 K2 74.4(5) . . ?
C37 C42 K2 81.5(4) . . ?
C40 C41A C42A 120.8(5) . . ?
C40 C41A K2 122.5(5) . . ?
C42A C41A K2 81.1(5) . . ?
C40 C41A K2 127.8(5) . 3_666 ?
K2 C41A K2 6.46(9) . 3_666 ?
C41A C42A C37 120.2(5) . . ?
C41A C42A K2 63.6(4) . . ?
C37 C42A K2 127.5(5) . . ?
C37 C42A K2 128.5(4) . 3_666 ?
K2 C42A K2 13.26(9) . 3_666 ?

loop_
_geom_bond_atom_site_label_1
_geom_bond_atom_site_label_2
_geom_bond_distance
_geom_bond_site_symmetry_2
_geom_bond_publ_flag
K1 C20 3.159(3) 3_665 ?
K1 C20 3.159(3) . ?
K1 Si3 3.3172(7) 3_665 ?
K1 Si3 3.3172(7) . ?
K1 C21 3.378(3) 3_665 ?
K1 C21 3.378(3) . ?
K2 K2 1.297(3) 3_666 ?
K2 C41A 2.147(8) . ?
K2 C42A 2.368(8) . ?
K2 C40 3.108(5) . ?
K2 C41 3.214(9) . ?
K2 Si1 3.2833(15) 3_666 ?
K2 C42 3.299(9) . ?
K2 C30 3.315(4) 3_666 ?
K2 C30 3.316(4) . ?
K2 C41A 3.407(8) 3_666 ?
K2 C37 3.407(3) . ?
K2 Si1 3.4206(16) . ?
Si1 Si2 2.2782(11) . ?
Si1 Si6 2.4168(11) . ?
Si1 Si4 2.4169(11) . ?
Si2 N1 1.741(2) . ?
Si2 Si3 2.2897(10) . ?
Si2 Si4 2.6631(11) . ?
Si2 Si6 2.6969(11) . ?
Si3 Si6 2.4048(11) . ?
Si3 Si4 2.4365(11) . ?
Si4 N2 1.756(3) . ?
Si4 Si5 2.3898(11) . ?
Si4 Si6 2.6443(12) . ?
Si5 N4 1.755(2) . ?
Si5 N3 1.781(2) . ?
Si5 Si6 2.3514(11) . ?
Si6 N5 1.760(3) . ?
Si7 N1 1.764(2) . ?
Si7 C9 1.850(3) . ?
Si7 C8 1.858(4) . ?
Si7 C7 1.862(3) . ?
Si8 N2 1.748(3) . ?
Si8 C16 1.851(3) . ?
Si8 C17 1.854(4) . ?
Si8 C18 1.855(4) . ?
Si9 N3 1.761(2) . ?
Si9 C27 1.851(3) . ?
Si9 C25 1.861(3) . ?
Si9 C26 1.866(3) . ?
Si10 N4 1.754(2) . ?
Si10 C34 1.831(3) . ?
Si10 C35 1.857(4) . ?
Si10 C36 1.867(4) . ?
Si11 N5 1.739(3) . ?
Si11 C45 1.857(4) . ?
Si11 C43 1.862(4) . ?
Si11 C44 1.863(4) . ?
N1 C1 1.430(3) . ?
N2 C10 1.450(4) . ?
N3 C19 1.408(4) . ?
N4 C28 1.443(3) . ?
N5 C37 1.430(4) . ?
C1 C6 1.381(4) . ?
C1 C2 1.384(4) . ?
C2 C3 1.385(4) . ?
C3 C4 1.351(6) . ?
C4 C5 1.387(6) . ?
C5 C6 1.381(5) . ?
C10 C11 1.381(5) . ?
C10 C15 1.385(5) . ?
C11 C12 1.380(5) . ?
C12 C13 1.377(6) . ?
C13 C14 1.365(6) . ?
C14 C15 1.391(5) . ?
C19 C24 1.394(4) . ?
C19 C20 1.400(4) . ?
C20 C21 1.388(4) . ?
C21 C22 1.374(4) . ?
C22 C23 1.383(4) . ?
C23 C24 1.382(4) . ?
C28 C29 1.382(4) . ?
C28 C33 1.383(4) . ?
C29 C30 1.399(4) . ?
C30 C31 1.373(5) . ?
C31 C32 1.364(5) . ?
C32 C33 1.384(4) . ?
C37 C38 1.344(4) . ?
C37 C42A 1.401(6) . ?
C37 C42 1.473(7) . ?
C38 C39 1.379(4) . ?
C39 C40 1.323(5) . ?
C40 C41A 1.373(8) . ?
C40 C41 1.523(9) . ?
C41 C42 1.370(9) . ?
C41A C42A 1.387(8) . ?
